data_1534480
loop_
_publ_author_name
'Genkina, E.A.'
'Mill', B.V.'

_publ_section_title
;
 Crystal structures of sphens NaSbGeO5, NaTaGeO5 and LiTaSiO5.
;
_journal_name_full Kristallografiya
_journal_page_first 1424
_journal_page_last 1428
_journal_volume 37
_journal_year 1992
_chemical_formula_sum 'Ge Na O5 Sb'
_chemical_name_systematic 'Na Sb (Ge O4) O'
_space_group_IT_number 15
_symmetry_space_group_name_Hall '-C 2yc'
_symmetry_space_group_name_H-M 'C 1 2/c 1'
_cell_angle_alpha 90
_cell_angle_beta 114.65
_cell_angle_gamma 90
_cell_formula_units_Z 4
_cell_length_a 6.712
_cell_length_b 8.881
_cell_length_c 7.211
_cell_volume 390.672
_citation_journal_id_ASTM KRISAJ
_cod_data_source_file Genkina_KRISAJ_1992_1313.cif
_cod_data_source_block Ge1Na1O5Sb1
_cod_original_formula_sum 'Ge1 Na1 O5 Sb1'
_cod_database_code 1534480

loop_
_symmetry_equiv_pos_as_xyz
x,y,z
-x,y,-z+1/2
-x,-y,-z
x,-y,z-1/2
x+1/2,y+1/2,z
-x+1/2,y+1/2,-z+1/2
-x+1/2,-y+1/2,-z
x+1/2,-y+1/2,z-1/2

loop_
_atom_site_label
_atom_site_type_symbol
_atom_site_fract_x
_atom_site_fract_y
_atom_site_fract_z
_atom_site_occupancy
_atom_site_U_iso_or_equiv
O3 O-2 0 0.0771 0.75 1 0.0
O1 O-2 0.1931 0.4357 0.422 1 0.0
Sb1 Sb+5 0 0 0 1 0.0
Na1 Na+1 0 0.3322 0.75 1 0.0
Ge1 Ge+4 0 0.3137 0.25 1 0.0
O2 O-2 0.109 0.2018 0.1155 1 0.0
